data_5000255
loop_
_publ_author_name
'Bordner, Jon'
'Thiessen, William E.'
'Bates, Hans A.'
'Rapoport, Henry'

_publ_section_title
;
 Structure of a crystalline derivative of saxitoxin. Structure of saxitoxin
;
_journal_issue 21
_journal_name_full 'Journal of the American Chemical Society'
_journal_page_first 6008
_journal_page_last 6012
_journal_paper_doi 10.1021/ja00854a009
_journal_volume 97
_journal_year 1975
_chemical_formula_sum 'C12 H25 Cl2 N7 O5'
_space_group_IT_number 19
_symmetry_cell_setting orthorhombic
_symmetry_Int_Tables_number 19
_symmetry_space_group_name_Hall 'P 2ac 2ab'
_symmetry_space_group_name_H-M 'P 21 21 21'
_cell_angle_alpha 90
_cell_angle_beta 90
_cell_angle_gamma 90
_cell_formula_units_Z 4
_cell_length_a 9.213(2)
_cell_length_b 11.837(3)
_cell_length_c 18.573(7)
_cod_database_code 5000255

loop_
_symmetry_equiv_pos_site_id
_symmetry_equiv_pos_as_xyz
1 x,y,z
2 1/2+x,1/2-y,-z
3 -x,1/2+y,1/2-z
4 1/2-x,-y,1/2+z

loop_
_atom_site_label
_atom_site_type_symbol
_atom_site_fract_x
_atom_site_fract_y
_atom_site_fract_z
Cl1 Cl 0.32570 0.47250 0.27980
Cl2 Cl 0.03090 -0.17990 0.35850
C1 C 0.05650 -0.48670 0.43990
C2 C 0.02130 -0.40700 0.50200
C3 C -0.13890 -0.41920 0.51730
C4 C -0.30620 -0.70550 0.45060
C5 C -0.19080 -0.87900 0.42780
C6 C -0.11240 -0.57320 0.35080
C7 C -0.12540 -0.52800 0.62750
C8 C -0.20800 -0.62060 0.66190
C9 C -0.20510 -0.44070 0.44060
C10 C -0.35690 -0.49660 0.43630
C11 C -0.34810 -0.61170 0.39970
C12 C -0.36000 -0.33040 0.37390
N1 N -0.24910 -0.60690 0.33870
N2 N -0.00210 -0.60990 0.31190
N3 N -0.40470 -0.24550 0.33200
N4 N -0.18510 -0.96500 0.38320
N5 N -0.08910 -0.50820 0.40840
N6 N -0.43910 -0.41470 0.39530
N7 N -0.22620 -0.33650 0.40100
O1 O -0.18960 -0.32100 0.54880
O2 O -0.29550 -0.80600 0.40940
O3 O -0.12180 -0.87010 0.48280
O4 O -0.17600 -0.51790 0.55420
O5 O 0.30380 -0.26610 0.27640

loop_
_atom_type_symbol
_atom_type_radius_bond
C 0.68
Cl 0.99
N 0.68
O 0.68
